data_7210497
loop_
_publ_author_name
'Wu, Jing-Yun'
'Huang, Sheng-Ming'

_publ_section_title
;
 Homochiral transition-metal camphorate coordination architectures
 containing "piperazine--pyridine" ligands
;
_journal_issue 6
_journal_name_full CrystEngComm
_journal_page_first 2062
_journal_page_last 2070
_journal_paper_doi 10.1039/c0ce00552e
_journal_volume 13
_journal_year 2011
_chemical_formula_sum 'C26 H34 Co2 N4 O7'
_chemical_formula_weight 632.43
_chemical_name_systematic
;
?
;
_space_group_IT_number 5
_symmetry_cell_setting monoclinic
_symmetry_space_group_name_Hall 'C 2y'
_symmetry_space_group_name_H-M 'C 1 2 1'
_atom_sites_solution_hydrogens geom
_atom_sites_solution_primary direct
_atom_sites_solution_secondary difmap
_audit_creation_method SHELXL-97
_cell_angle_alpha 90.00
_cell_angle_beta 120.74(3)
_cell_angle_gamma 90.00
_cell_formula_units_Z 4
_cell_length_a 21.088(4)
_cell_length_b 12.195(2)
_cell_length_c 12.630(3)
_cell_measurement_reflns_used 3374
_cell_measurement_temperature 150(2)
_cell_measurement_theta_max 24.78
_cell_measurement_theta_min 3.12
_cell_volume 2791.7(13)
_computing_cell_refinement 'Bruker SAINT'
_computing_data_collection 'Bruker SMART'
_computing_data_reduction 'Bruker SAINT'
_computing_structure_refinement 'SHELXL-97 (Sheldrick, 1997)'
_computing_structure_solution 'SHELXS-97 (Sheldrick, 1990)'
_diffrn_ambient_temperature 150(2)
_diffrn_measured_fraction_theta_full 0.993
_diffrn_measured_fraction_theta_max 0.993
_diffrn_measurement_device_type 'CCD area detector'
_diffrn_measurement_method 'phi and omega scans'
_diffrn_radiation_monochromator graphite
_diffrn_radiation_source 'fine-focus sealed tube'
_diffrn_radiation_type MoK\a
_diffrn_radiation_wavelength 0.71073
_diffrn_reflns_av_R_equivalents 0.0217
_diffrn_reflns_av_sigmaI/netI 0.0399
_diffrn_reflns_limit_h_max 24
_diffrn_reflns_limit_h_min -24
_diffrn_reflns_limit_k_max 14
_diffrn_reflns_limit_k_min -13
_diffrn_reflns_limit_l_max 14
_diffrn_reflns_limit_l_min -15
_diffrn_reflns_number 8990
_diffrn_reflns_theta_full 25.03
_diffrn_reflns_theta_max 25.03
_diffrn_reflns_theta_min 1.88
_exptl_absorpt_coefficient_mu 1.239
_exptl_absorpt_correction_T_max 0.7452
_exptl_absorpt_correction_T_min 0.7002
_exptl_absorpt_correction_type multi-scan
_exptl_absorpt_process_details 'Bruker SADABS, 1996'
_exptl_crystal_colour red
_exptl_crystal_density_diffrn 1.505
_exptl_crystal_density_method 'not measured'
_exptl_crystal_description prism
_exptl_crystal_F_000 1312
_exptl_crystal_size_max 0.20
_exptl_crystal_size_mid 0.16
_exptl_crystal_size_min 0.12
_refine_diff_density_max 0.951
_refine_diff_density_min -0.593
_refine_diff_density_rms 0.073
_refine_ls_abs_structure_details 'Flack H D (1983), Acta Cryst. A39, 876-881'
_refine_ls_abs_structure_Flack 0.05(4)
_refine_ls_extinction_method none
_refine_ls_goodness_of_fit_ref 1.025
_refine_ls_hydrogen_treatment constr
_refine_ls_matrix_type full
_refine_ls_number_parameters 353
_refine_ls_number_reflns 4429
_refine_ls_number_restraints 1
_refine_ls_restrained_S_all 1.025
_refine_ls_R_factor_all 0.0663
_refine_ls_R_factor_gt 0.0478
_refine_ls_shift/su_max 0.001
_refine_ls_shift/su_mean 0.000
_refine_ls_structure_factor_coef Fsqd
_refine_ls_weighting_details 'calc w=1/[\s^2^(Fo^2^)+(0.0496P)^2^+9.4461P] where P=(Fo^2^+2Fc^2^)/3'
_refine_ls_weighting_scheme calc
_refine_ls_wR_factor_gt 0.1092
_refine_ls_wR_factor_ref 0.1200
_reflns_number_gt 3543
_reflns_number_total 4429
_reflns_threshold_expression >2sigma(I)
_cod_data_source_file c0ce00552e.txt
_cod_data_source_block cpd4
_cod_depositor_comments
;
The following automatic conversions were performed:

'_symmetry_cell_setting' value 'Monoclinic' changed to 'monoclinic'
according to the built-in table from CIF Core dictionary named
'cif_core.dic' version 2.4.1 from 2010-06-29.

Automatic conversion script
Id: cif_fix_values 1891 2012-01-12 08:04:46Z andrius 
;
_cod_original_cell_volume 2791.7(10)
_cod_original_sg_symbol_H-M C2
_cod_database_code 7210497

loop_
_symmetry_equiv_pos_as_xyz
'x, y, z'
'-x, y, -z'
'x+1/2, y+1/2, z'
'-x+1/2, y+1/2, -z'

loop_
_atom_site_label
_atom_site_type_symbol
_atom_site_fract_x
_atom_site_fract_y
_atom_site_fract_z
_atom_site_U_iso_or_equiv
_atom_site_adp_type
_atom_site_occupancy
_atom_site_symmetry_multiplicity
_atom_site_calc_flag
_atom_site_refinement_flags
_atom_site_disorder_group
Co1 Co 0.28887(6) 0.71291(7) 0.29561(10) 0.0408(3) Uani 1 1 d . .
Co2 Co 0.29087(7) 0.97983(8) 0.30108(12) 0.0502(4) Uani 1 1 d . .
O1 O 0.3764(4) 0.6053(6) 0.2722(6) 0.0436(17) Uani 1 1 d . .
O2 O 0.2572(4) 0.5780(6) 0.1945(6) 0.0459(18) Uani 1 1 d . .
O3 O 0.2583(4) 0.1151(6) 0.1961(7) 0.0498(19) Uani 1 1 d . .
O4 O 0.3761(4) 0.0828(6) 0.2778(7) 0.0465(18) Uani 1 1 d . .
O5 O 0.32217(15) 0.8462(7) 0.2594(3) 0.0370(8) Uani 1 1 d . .
H101 H 0.3699 0.8480 0.2627 0.055 Uiso 1 1 d R .
O6 O 0.1873(3) 0.7573(5) 0.2592(6) 0.0495(17) Uani 1 1 d . .
O7 O 0.1916(4) 0.9371(6) 0.2731(8) 0.071(2) Uani 1 1 d . .
N1 N 0.4615(4) 1.0491(7) 0.8692(8) 0.0436(19) Uani 1 1 d . .
N2 N 0.4602(4) 0.6822(6) 0.8680(7) 0.044(2) Uani 1 1 d . .
N3 N 0.3438(5) 1.0080(7) 0.4847(8) 0.053(3) Uani 1 1 d . .
N4 N 0.3451(4) 0.6909(7) 0.4821(7) 0.046(2) Uani 1 1 d . .
C1 C 0.3212(5) 0.4421(9) 0.1460(8) 0.045(3) Uani 1 1 d . .
C2 C 0.3510(3) 0.3435(11) 0.2378(5) 0.0546(19) Uani 1 1 d . .
C3 C 0.3291(5) 0.2438(8) 0.1548(7) 0.041(2) Uani 1 1 d . .
H3 H 0.3668 0.2314 0.1329 0.049 Uiso 1 1 calc R .
C4 C 0.2545(7) 0.2751(12) 0.0340(10) 0.085(4) Uani 1 1 d . .
H4A H 0.2584 0.2640 -0.0385 0.102 Uiso 1 1 calc R .
H4B H 0.2139 0.2313 0.0263 0.102 Uiso 1 1 calc R .
C5 C 0.2430(6) 0.3967(10) 0.0500(9) 0.080(4) Uani 1 1 d . .
H5A H 0.2092 0.4052 0.0801 0.096 Uiso 1 1 calc R .
H5B H 0.2231 0.4354 -0.0278 0.096 Uiso 1 1 calc R .
C6 C 0.3195(6) 0.5460(9) 0.2081(9) 0.044(3) Uani 1 1 d . .
C7 C 0.3218(5) 0.1411(9) 0.2140(9) 0.042(2) Uani 1 1 d . .
C8 C 0.3636(4) 0.4574(8) 0.0806(7) 0.071(2) Uani 1 1 d . .
H8A H 0.3403 0.5132 0.0187 0.107 Uiso 1 1 calc R .
H8B H 0.3643 0.3897 0.0424 0.107 Uiso 1 1 calc R .
H8C H 0.4133 0.4791 0.1389 0.107 Uiso 1 1 calc R .
C9 C 0.4355(3) 0.3438(11) 0.3207(6) 0.064(2) Uani 1 1 d . .
H9A H 0.4575 0.3347 0.2709 0.096 Uiso 1 1 calc R .
H9B H 0.4505 0.2847 0.3789 0.096 Uiso 1 1 calc R .
H9C H 0.4512 0.4123 0.3642 0.096 Uiso 1 1 calc R .
C10 C 0.3180(2) 0.3420(11) 0.3226(4) 0.0353(12) Uani 1 1 d . .
H10A H 0.3422 0.3964 0.3858 0.053 Uiso 1 1 calc R .
H10B H 0.3253 0.2709 0.3597 0.053 Uiso 1 1 calc R .
H10C H 0.2662 0.3577 0.2748 0.053 Uiso 1 1 calc R .
C11 C 0.1597(2) 0.8495(10) 0.2553(4) 0.0345(11) Uani 1 1 d . .
C12 C 0.0810(2) 0.8531(11) 0.2261(6) 0.0535(15) Uani 1 1 d . .
H12A H 0.0784 0.8940 0.2888 0.080 Uiso 1 1 calc R .
H12B H 0.0636 0.7798 0.2233 0.080 Uiso 1 1 calc R .
H12C H 0.0507 0.8879 0.1477 0.080 Uiso 1 1 calc R .
C13 C 0.5410(6) 1.0816(10) 0.9525(11) 0.023(3) Uiso 0.50 1 d P 1
H13A H 0.5688 1.0387 0.9254 0.028 Uiso 0.50 1 calc PR 1
H13B H 0.5443 1.1572 0.9319 0.028 Uiso 0.50 1 calc PR 1
C14 C 0.4286(7) 1.0778(11) 0.9501(12) 0.031(3) Uiso 0.50 1 d P 1
H14A H 0.4052 1.1488 0.9221 0.038 Uiso 0.50 1 calc PR 1
H14B H 0.3892 1.0255 0.9286 0.038 Uiso 0.50 1 calc PR 1
C13' C 0.5346(8) 1.0197(14) 0.9261(13) 0.037(4) Uiso 0.50 1 d P 2
H13C H 0.5582 1.0657 0.8935 0.044 Uiso 0.50 1 calc PR 2
H13D H 0.5372 0.9448 0.9029 0.044 Uiso 0.50 1 calc PR 2
C14' C 0.4168(9) 1.0278(14) 0.9223(13) 0.025(3) Uiso 0.50 1 d P 2
H14C H 0.3904 0.9594 0.8894 0.030 Uiso 0.50 1 calc PR 2
H14D H 0.3805 1.0858 0.8986 0.030 Uiso 0.50 1 calc PR 2
C15 C 0.4183(5) 1.0340(8) 0.5486(9) 0.043(2) Uani 1 1 d . .
H15 H 0.4422 1.0418 0.5043 0.051 Uiso 1 1 calc R .
C16 C 0.4574(5) 1.0483(8) 0.6705(9) 0.039(2) Uani 1 1 d . .
H16 H 0.5072 1.0664 0.7086 0.047 Uiso 1 1 calc R .
C17 C 0.4235(5) 1.0360(7) 0.7424(10) 0.040(2) Uani 1 1 d . .
C18 C 0.3466(6) 1.0098(10) 0.6768(10) 0.061(4) Uani 1 1 d . .
H18 H 0.3203 1.0018 0.7172 0.073 Uiso 1 1 calc R .
C19 C 0.3135(5) 0.9971(12) 0.5527(10) 0.068(4) Uani 1 1 d . .
H19 H 0.2637 0.9785 0.5113 0.081 Uiso 1 1 calc R .
C20 C 0.5414(7) 0.6537(12) 0.9470(12) 0.020(3) Uiso 0.50 1 d P 1
H20A H 0.5463 0.5748 0.9451 0.024 Uiso 0.50 1 calc PR 1
H20B H 0.5670 0.6859 0.9091 0.024 Uiso 0.50 1 calc PR 1
C20' C 0.5333(6) 0.7164(13) 0.9242(10) 0.033(3) Uiso 0.50 1 d P 2
H20C H 0.5350 0.7952 0.9156 0.039 Uiso 0.50 1 calc PR 2
H20D H 0.5569 0.6821 0.8839 0.039 Uiso 0.50 1 calc PR 2
C21 C 0.4243(4) 0.6851(9) 0.9362(8) 0.054(3) Uani 1 1 d . .
H21A H 0.4080 0.7599 0.9334 0.064 Uiso 1 1 calc R .
H21B H 0.3802 0.6405 0.8922 0.064 Uiso 1 1 calc R .
C22 C 0.4152(5) 0.6743(8) 0.5480(8) 0.044(3) Uani 1 1 d . .
H22 H 0.4401 0.6634 0.5058 0.053 Uiso 1 1 calc R .
C23 C 0.4567(5) 0.6711(7) 0.6744(8) 0.038(2) Uani 1 1 d . .
H23 H 0.5074 0.6600 0.7142 0.046 Uiso 1 1 calc R .
C24 C 0.4223(5) 0.6846(7) 0.7422(8) 0.037(2) Uani 1 1 d . .
C25 C 0.3464(5) 0.6971(11) 0.6720(8) 0.053(3) Uani 1 1 d . .
H25 H 0.3197 0.7010 0.7119 0.063 Uiso 1 1 calc R .
C26 C 0.3095(5) 0.7037(12) 0.5472(8) 0.056(3) Uani 1 1 d . .
H26 H 0.2590 0.7173 0.5047 0.068 Uiso 1 1 calc R .

loop_
_atom_site_aniso_label
_atom_site_aniso_U_11
_atom_site_aniso_U_22
_atom_site_aniso_U_33
_atom_site_aniso_U_23
_atom_site_aniso_U_13
_atom_site_aniso_U_12
Co1 0.0245(6) 0.0596(9) 0.0401(6) 0.0217(7) 0.0179(5) 0.0169(6)
Co2 0.0326(7) 0.0650(10) 0.0638(9) -0.0325(8) 0.0325(7) -0.0232(7)
O1 0.021(4) 0.066(5) 0.041(4) 0.014(3) 0.014(3) 0.010(3)
O2 0.025(4) 0.064(5) 0.054(4) 0.016(3) 0.024(3) 0.016(3)
O3 0.023(4) 0.065(5) 0.061(5) -0.024(4) 0.021(3) -0.012(3)
O4 0.029(4) 0.055(4) 0.063(5) -0.016(3) 0.029(4) -0.008(3)
O5 0.0259(15) 0.057(2) 0.0313(16) 0.010(4) 0.0170(13) 0.005(4)
O6 0.031(3) 0.049(4) 0.068(4) 0.019(3) 0.025(3) 0.008(3)
O7 0.050(4) 0.071(5) 0.120(6) -0.067(4) 0.064(4) -0.046(4)
N1 0.023(3) 0.057(5) 0.056(4) -0.005(3) 0.024(3) -0.008(3)
N2 0.023(3) 0.068(5) 0.045(3) 0.025(3) 0.020(3) 0.012(3)
N3 0.031(5) 0.074(7) 0.060(5) -0.041(5) 0.026(4) -0.032(4)
N4 0.036(5) 0.062(6) 0.055(4) 0.024(4) 0.034(4) 0.015(4)
C1 0.035(5) 0.077(7) 0.035(4) 0.011(4) 0.025(4) 0.019(4)
C2 0.052(3) 0.077(5) 0.045(3) 0.039(6) 0.032(3) 0.033(6)
C3 0.027(4) 0.064(6) 0.029(4) -0.009(4) 0.012(3) 0.008(4)
C4 0.070(7) 0.119(10) 0.054(6) -0.001(6) 0.023(5) 0.016(6)
C5 0.049(5) 0.119(10) 0.038(5) -0.009(4) -0.003(4) 0.033(5)
C6 0.034(6) 0.068(7) 0.038(5) 0.017(5) 0.025(5) 0.005(5)
C7 0.031(6) 0.053(6) 0.042(5) -0.027(4) 0.018(5) -0.016(5)
C8 0.080(5) 0.091(7) 0.062(5) 0.034(5) 0.051(5) 0.029(5)
C9 0.036(3) 0.084(5) 0.070(4) 0.053(6) 0.025(3) 0.022(6)
C10 0.033(2) 0.046(3) 0.029(2) -0.002(4) 0.0171(19) 0.010(5)
C11 0.025(2) 0.048(3) 0.028(2) -0.009(5) 0.0116(18) 0.009(5)
C12 0.030(3) 0.036(4) 0.098(4) 0.004(7) 0.036(3) -0.003(5)
C15 0.024(5) 0.049(5) 0.059(6) -0.014(4) 0.024(5) -0.013(4)
C16 0.023(4) 0.046(5) 0.055(6) -0.006(4) 0.026(4) -0.011(3)
C17 0.029(4) 0.039(5) 0.060(6) -0.015(4) 0.028(4) -0.012(3)
C18 0.046(6) 0.087(9) 0.065(7) -0.042(6) 0.040(5) -0.037(6)
C19 0.033(6) 0.107(10) 0.084(8) -0.053(8) 0.046(6) -0.044(6)
C21 0.024(3) 0.087(7) 0.054(4) -0.035(5) 0.023(3) -0.014(4)
C22 0.033(5) 0.065(7) 0.046(5) 0.030(4) 0.029(4) 0.019(4)
C23 0.025(4) 0.039(5) 0.050(5) 0.014(4) 0.019(4) 0.006(3)
C24 0.032(4) 0.041(5) 0.044(4) 0.014(4) 0.024(4) 0.009(3)
C25 0.025(5) 0.092(8) 0.049(5) 0.026(6) 0.025(4) 0.021(5)
C26 0.039(6) 0.092(8) 0.044(5) 0.032(7) 0.025(4) 0.034(6)

loop_
_atom_type_symbol
_atom_type_description
_atom_type_scat_dispersion_real
_atom_type_scat_dispersion_imag
_atom_type_scat_source
C C 0.0033 0.0016 'International Tables Vol C Tables 4.2.6.8 and 6.1.1.4'
H H 0.0000 0.0000 'International Tables Vol C Tables 4.2.6.8 and 6.1.1.4'
N N 0.0061 0.0033 'International Tables Vol C Tables 4.2.6.8 and 6.1.1.4'
O O 0.0106 0.0060 'International Tables Vol C Tables 4.2.6.8 and 6.1.1.4'
Co Co 0.3494 0.9721 'International Tables Vol C Tables 4.2.6.8 and 6.1.1.4'

loop_
_geom_angle_atom_site_label_1
_geom_angle_atom_site_label_2
_geom_angle_atom_site_label_3
_geom_angle
_geom_angle_site_symmetry_1
_geom_angle_site_symmetry_3
O5 Co1 O2 126.6(3) . .
O5 Co1 O6 101.2(2) . .
O2 Co1 O6 96.1(3) . .
O5 Co1 N4 108.6(3) . .
O2 Co1 N4 116.1(3) . .
O6 Co1 N4 102.8(3) . .
O5 Co1 O1 92.0(2) . .
O2 Co1 O1 59.6(2) . .
O6 Co1 O1 155.4(3) . .
N4 Co1 O1 92.3(3) . .
O5 Co2 O7 101.8(2) . .
O5 Co2 O3 124.3(3) . 1_565
O7 Co2 O3 97.1(3) . 1_565
O5 Co2 N3 113.0(3) . .
O7 Co2 N3 99.3(3) . .
O3 Co2 N3 114.8(3) 1_565 .
O5 Co2 O4 91.6(2) . 1_565
O7 Co2 O4 157.0(3) . 1_565
O3 Co2 O4 59.9(3) 1_565 1_565
N3 Co2 O4 92.5(3) . 1_565
O5 Co2 C7 110.0(3) . 1_565
O7 Co2 C7 127.7(4) . 1_565
O3 Co2 C7 30.6(3) 1_565 1_565
N3 Co2 C7 104.8(3) . 1_565
O4 Co2 C7 29.4(3) 1_565 1_565
C6 O1 Co1 81.7(6) . .
C6 O2 Co1 100.4(7) . .
C7 O3 Co2 96.5(7) . 1_545
C7 O4 Co2 82.8(6) . 1_545
Co1 O5 Co2 115.64(14) . .
C11 O6 Co1 131.7(6) . .
C11 O7 Co2 133.5(6) . .
C13' N1 C17 113.9(9) . .
C13' N1 C14' 122.6(11) . .
C17 N1 C14' 112.9(9) . .
C13' N1 C13 32.2(8) . .
C17 N1 C13 128.1(8) . .
C14' N1 C13 118.9(9) . .
C13' N1 C14 118.5(10) . .
C17 N1 C14 127.1(8) . .
C14' N1 C14 26.3(7) . .
C13 N1 C14 101.2(8) . .
C24 N2 C20' 115.2(8) . .
C24 N2 C21 122.2(7) . .
C20' N2 C21 118.8(8) . .
C24 N2 C20 124.3(8) . .
C20' N2 C20 31.7(7) . .
C21 N2 C20 112.5(8) . .
C19 N3 C15 115.3(8) . .
C19 N3 Co2 124.3(7) . .
C15 N3 Co2 120.2(7) . .
C22 N4 C26 115.3(8) . .
C22 N4 Co1 124.3(7) . .
C26 N4 Co1 120.1(6) . .
C6 C1 C8 111.2(8) . .
C6 C1 C2 111.7(8) . .
C8 C1 C2 112.1(6) . .
C6 C1 C5 114.0(8) . .
C8 C1 C5 107.7(8) . .
C2 C1 C5 99.7(9) . .
C3 C2 C9 108.1(8) . .
C3 C2 C10 112.6(9) . .
C9 C2 C10 107.7(4) . .
C3 C2 C1 103.9(5) . .
C9 C2 C1 112.9(9) . .
C10 C2 C1 111.7(8) . .
C7 C3 C2 113.3(7) . .
C7 C3 C4 112.1(9) . .
C2 C3 C4 106.0(8) . .
C5 C4 C3 104.7(10) . .
C4 C5 C1 105.6(10) . .
O1 C6 O2 118.4(10) . .
O1 C6 C1 123.0(9) . .
O2 C6 C1 118.6(9) . .
O4 C7 O3 120.7(11) . .
O4 C7 C3 120.5(9) . .
O3 C7 C3 118.8(10) . .
O4 C7 Co2 67.8(6) . 1_545
O3 C7 Co2 52.9(5) . 1_545
C3 C7 Co2 171.6(8) . 1_545
O7 C11 O6 125.1(4) . .
O7 C11 C12 117.1(9) . .
O6 C11 C12 117.9(10) . .
C14 C13 N1 126.7(12) 2_657 .
C13 C14 N1 124.8(12) 2_657 .
N1 C13' C14' 117.2(13) . 2_657
N1 C14' C13' 112.8(12) . 2_657
C16 C15 N3 123.3(10) . .
C15 C16 C17 120.4(9) . .
N1 C17 C16 122.9(8) . .
N1 C17 C18 120.7(9) . .
C16 C17 C18 116.4(9) . .
C19 C18 C17 117.1(10) . .
N3 C19 C18 127.4(9) . .
C21 C20 N2 117.2(10) 2_657 .
N2 C20' C21 110.4(9) . 2_657
C20 C21 N2 121.1(9) 2_657 .
C20 C21 C20' 30.9(8) 2_657 2_657
N2 C21 C20' 121.3(8) . 2_657
N4 C22 C23 126.4(9) . .
C22 C23 C24 119.4(9) . .
N2 C24 C25 123.1(8) . .
N2 C24 C23 122.4(8) . .
C25 C24 C23 114.6(8) . .
C26 C25 C24 122.6(9) . .
C25 C26 N4 121.5(9) . .

loop_
_geom_bond_atom_site_label_1
_geom_bond_atom_site_label_2
_geom_bond_distance
_geom_bond_site_symmetry_2
Co1 O5 1.916(8) .
Co1 O2 1.978(7) .
Co1 O6 2.021(7) .
Co1 N4 2.042(7) .
Co1 O1 2.403(7) .
Co2 O5 1.930(8) .
Co2 O7 2.005(6) .
Co2 O3 2.006(8) 1_565
Co2 N3 2.024(8) .
Co2 O4 2.331(7) 1_565
Co2 C7 2.497(12) 1_565
O1 C6 1.275(13) .
O2 C6 1.296(11) .
O3 C7 1.278(11) .
O3 Co2 2.006(8) 1_545
O4 C7 1.234(13) .
O4 Co2 2.331(7) 1_545
O6 C11 1.256(12) .
O7 C11 1.221(13) .
N1 C13' 1.375(17) .
N1 C17 1.386(13) .
N1 C14' 1.432(17) .
N1 C13 1.507(14) .
N1 C14 1.540(15) .
N2 C24 1.366(11) .
N2 C20' 1.390(14) .
N2 C21 1.408(11) .
N2 C20 1.516(14) .
N3 C19 1.314(12) .
N3 C15 1.387(12) .
N4 C22 1.288(12) .
N4 C26 1.377(11) .
C1 C6 1.500(15) .
C1 C8 1.509(10) .
C1 C2 1.562(14) .
C1 C5 1.566(14) .
C2 C3 1.514(15) .
C2 C9 1.538(7) .
C2 C10 1.545(6) .
C3 C7 1.506(15) .
C3 C4 1.579(13) .
C4 C5 1.533(11) .
C7 Co2 2.497(12) 1_545
C11 C12 1.505(6) .
C13 C14 1.058(16) 2_657
C14 C13 1.058(16) 2_657
C13' C14' 1.65(2) 2_657
C14' C13' 1.65(2) 2_657
C15 C16 1.336(13) .
C16 C17 1.423(13) .
C17 C18 1.430(14) .
C18 C19 1.359(14) .
C20 C21 1.325(15) 2_657
C20' C21 1.563(14) 2_657
C21 C20 1.325(15) 2_657
C21 C20' 1.563(14) 2_657
C22 C23 1.375(13) .
C23 C24 1.386(13) .
C24 C25 1.385(13) .
C25 C26 1.357(12) .
